data_1529414
loop_
_publ_author_name
N.N.Golovnev
'A.D. Vasiliev'
'M.S. Molokeev'
'I.I. Golovneva'

_publ_section_title
;
 Crystal structure of perchlorate hexakis-(ethylenethiourea) nickel (II)
;
_journal_issue 8
_journal_name_full 'Izv.Vyssh.Uchebn.Zaved.,Khim.Khim.Tek.(Russ.)(Bull.Colleg.,Chem.,Chem.Technol.) '
_journal_page_first 134
_journal_page_last 136
_journal_volume 48
_journal_year 2005
_chemical_formula_sum 'C9 H18 Cl N6 Ni0.5 O4 S3'
_chemical_formula_weight 435.28
_space_group_crystal_system monoclinic
_space_group_IT_number 14
_space_group_name_Hall '-P 2yn'
_space_group_name_H-M_alt 'P 1 21/n 1'
_symmetry_space_group_name_Hall '-P 2yn'
_symmetry_space_group_name_H-M 'P 1 21/n 1'
_atom_sites_solution_hydrogens geom
_audit_creation_method SHELXL-2014/7
_cell_angle_alpha 90
_cell_angle_beta 95.394(4)
_cell_angle_gamma 90
_cell_formula_units_Z 4
_cell_length_a 7.8691(5)
_cell_length_b 25.946(2)
_cell_length_c 8.2833(3)
_cell_measurement_temperature 293(2)
_cell_volume 1683.73(18)
_computing_structure_refinement 'SHELXL-2014/7 (Sheldrick, 2014)'
_diffrn_ambient_temperature 293(2)
_diffrn_measured_fraction_theta_full 0.973
_diffrn_measured_fraction_theta_max 0.973
_diffrn_radiation_wavelength 1.54059
_diffrn_reflns_av_R_equivalents 0.0188
_diffrn_reflns_av_unetI/netI 0.0188
_diffrn_reflns_Laue_measured_fraction_full 0.973
_diffrn_reflns_Laue_measured_fraction_max 0.973
_diffrn_reflns_limit_h_max 8
_diffrn_reflns_limit_h_min -8
_diffrn_reflns_limit_k_max 14
_diffrn_reflns_limit_k_min -29
_diffrn_reflns_limit_l_max 9
_diffrn_reflns_limit_l_min 0
_diffrn_reflns_number 2624
_diffrn_reflns_point_group_measured_fraction_full 0.973
_diffrn_reflns_point_group_measured_fraction_max 0.973
_diffrn_reflns_theta_full 25.000
_diffrn_reflns_theta_max 59.999
_diffrn_reflns_theta_min 3.404
_exptl_absorpt_coefficient_mu 6.320
_exptl_crystal_density_diffrn 1.717
_exptl_crystal_F_000 900
_refine_diff_density_max 2.310
_refine_diff_density_min -0.746
_refine_diff_density_rms 0.135
_refine_ls_extinction_coef 0.0062(8)
_refine_ls_extinction_expression Fc^*^=kFc[1+0.001xFc^2^\l^3^/sin(2\q)]^-1/4^
_refine_ls_extinction_method 'SHELXL-2014/7 (Sheldrick 2014'
_refine_ls_goodness_of_fit_ref 1.479
_refine_ls_hydrogen_treatment refU
_refine_ls_matrix_type full
_refine_ls_number_parameters 193
_refine_ls_number_reflns 2440
_refine_ls_number_restraints 0
_refine_ls_restrained_S_all 1.479
_refine_ls_R_factor_all 0.0766
_refine_ls_R_factor_gt 0.0699
_refine_ls_shift/su_max 0.188
_refine_ls_shift/su_mean 0.014
_refine_ls_structure_factor_coef Fsqd
_refine_ls_weighting_details 'w=1/[\s^2^(Fo^2^)+(0.0882P)^2^+3.5985P] where P=(Fo^2^+2Fc^2^)/3'
_refine_ls_weighting_scheme calc
_refine_ls_wR_factor_gt 0.2032
_refine_ls_wR_factor_ref 0.2084
_reflns_Friedel_coverage 0.000
_reflns_Friedel_fraction_full .
_reflns_Friedel_fraction_max .
_reflns_number_gt 2173
_reflns_number_total 2440
_reflns_threshold_expression 'I > 2\s(I)'
_cod_data_source_file C9H18ClN6Ni0p50O4S3.cif
_cod_data_source_block a
_cod_original_formula_sum 'C9 H18 Cl N6 Ni0.50 O4 S3'
_cod_database_code 1529414
_cod_database_fobs_code 1529414
_shelx_shelxl_version_number 2014/7
_shelx_space_group_comment
;
The symmetry employed for this shelxl refinement is uniquely defined
by the following loop, which should always be used as a source of
symmetry information in preference to the above space-group names.
They are only intended as comments.
;

loop_
_space_group_symop_operation_xyz
'x, y, z'
'-x+1/2, y+1/2, -z+1/2'
'-x, -y, -z'
'x-1/2, -y-1/2, z-1/2'

loop_
_atom_site_label
_atom_site_type_symbol
_atom_site_fract_x
_atom_site_fract_y
_atom_site_fract_z
_atom_site_U_iso_or_equiv
_atom_site_adp_type
_atom_site_occupancy
_atom_site_site_symmetry_order
_atom_site_calc_flag
_atom_site_refinement_flags_posn
_atom_site_refinement_flags_adp
_atom_site_refinement_flags_occupancy
_atom_site_disorder_assembly
_atom_site_disorder_group
Ni Ni 0.0000 0.0000 0.5000 0.0329(5) Uani 1 2 d S . P . .
S1 S 0.29556(18) 0.03267(6) 0.55356(18) 0.0387(5) Uani 1 1 d . . . . .
N11 N 0.2867(7) 0.0285(2) 0.8809(7) 0.0451(13) Uani 1 1 d . . . . .
H11 H 0.2166 0.0030 0.8769 0.069(6) Uiso 1 1 calc R U . . .
N21 N 0.4652(7) 0.0835(2) 0.7992(7) 0.0513(15) Uani 1 1 d . . . . .
H21 H 0.5175 0.1022 0.7337 0.069(6) Uiso 1 1 calc R U . . .
C31 C 0.3491(7) 0.0491(2) 0.7506(8) 0.0349(13) Uani 1 1 d . . . . .
C41 C 0.3515(9) 0.0543(3) 1.0301(8) 0.0489(16) Uani 1 1 d . . . . .
H41A H 0.3931 0.0296 1.1126 0.069(6) Uiso 1 1 calc R U . . .
H41B H 0.2644 0.0756 1.0719 0.069(6) Uiso 1 1 calc R U . . .
C51 C 0.4968(9) 0.0870(3) 0.9754(8) 0.0510(17) Uani 1 1 d . . . . .
H51A H 0.4900 0.1223 1.0125 0.069(6) Uiso 1 1 calc R U . . .
H51B H 0.6074 0.0728 1.0136 0.069(6) Uiso 1 1 calc R U . . .
S2 S -0.12081(19) 0.04169(6) 0.72963(19) 0.0386(5) Uani 1 1 d . . . . .
N12 N -0.0190(8) 0.1239(2) 0.9089(7) 0.0484(14) Uani 1 1 d . . . . .
H12 H -0.0588 0.1114 0.9939 0.069(6) Uiso 1 1 calc R U . . .
N22 N 0.0402(7) 0.1299(2) 0.6591(7) 0.0427(13) Uani 1 1 d . . . . .
H22 H 0.0493 0.1210 0.5603 0.069(6) Uiso 1 1 calc R U . . .
C32 C -0.0294(7) 0.1008(2) 0.7659(7) 0.0358(14) Uani 1 1 d . . . . .
C42 C 0.0997(13) 0.1789(3) 0.7287(10) 0.063(2) Uani 1 1 d . . . . .
H42A H 0.0350 0.2074 0.6784 0.069(6) Uiso 1 1 calc R U . . .
H42B H 0.2199 0.1841 0.7163 0.069(6) Uiso 1 1 calc R U . . .
C52 C 0.0696(10) 0.1737(3) 0.9035(9) 0.0538(18) Uani 1 1 d . . . . .
H52A H 0.1765 0.1733 0.9721 0.069(6) Uiso 1 1 calc R U . . .
H52B H -0.0010 0.2016 0.9375 0.069(6) Uiso 1 1 calc R U . . .
S3 S -0.0517(2) 0.07478(6) 0.29793(18) 0.0392(5) Uani 1 1 d . . . . .
N13 N -0.3694(7) 0.0976(2) 0.3821(7) 0.0481(14) Uani 1 1 d . . . . .
H13 H -0.3885 0.0666 0.4119 0.069(6) Uiso 1 1 calc R U . . .
N23 N -0.2359(8) 0.1617(2) 0.2887(8) 0.0529(15) Uani 1 1 d . . . . .
H23 H -0.1573 0.1780 0.2444 0.069(6) Uiso 1 1 calc R U . . .
C33 C -0.2262(8) 0.1124(2) 0.3262(7) 0.0368(14) Uani 1 1 d . . . . .
C43 C -0.4927(10) 0.1395(3) 0.3880(9) 0.0523(17) Uani 1 1 d . . . . .
H43A H -0.5238 0.1449 0.4973 0.069(6) Uiso 1 1 calc R U . . .
H43B H -0.5950 0.1330 0.3163 0.069(6) Uiso 1 1 calc R U . . .
C53 C -0.3927(10) 0.1856(3) 0.3296(10) 0.0576(19) Uani 1 1 d . . . . .
H53A H -0.4533 0.2019 0.2357 0.069(6) Uiso 1 1 calc R U . . .
H53B H -0.3706 0.2111 0.4148 0.069(6) Uiso 1 1 calc R U . . .
Cl Cl 0.1073(2) 0.26676(7) 1.3290(2) 0.0589(6) Uani 1 1 d . . . . .
O1AT O 0.2598 0.2544 1.4285 0.161(9) Uiso 0.55(2) 1 d . . P . .
O2AT O 0.1338 0.3117 1.2349 0.218(19) Uiso 0.55(2) 1 d . . P . .
O3AT O 0.0627 0.2250 1.2199 0.194(12) Uiso 0.55(2) 1 d . . P . .
O3BT O 0.1698 0.2219 1.2534 0.199(15) Uiso 0.45(2) 1 d . . P . .
O2BT O 0.1436 0.3117 1.2389 0.072(6) Uiso 0.45(2) 1 d . . P . .
O1BT O 0.1886 0.2719 1.4898 0.147(10) Uiso 0.45(2) 1 d . . P . .
O4AT O -0.0269(18) 0.2757 1.4287 0.087(5) Uiso 0.55(2) 1 d . . P . .
O4BT O -0.045(10) 0.2616 1.3343 0.36(3) Uiso 0.45(2) 1 d . . P . .

loop_
_atom_site_aniso_label
_atom_site_aniso_U_11
_atom_site_aniso_U_22
_atom_site_aniso_U_33
_atom_site_aniso_U_23
_atom_site_aniso_U_13
_atom_site_aniso_U_12
Ni 0.0328(8) 0.0303(8) 0.0361(8) -0.0044(6) 0.0066(6) -0.0030(5)
S1 0.0339(8) 0.0407(9) 0.0421(9) -0.0033(6) 0.0061(6) -0.0048(6)
N11 0.045(3) 0.048(3) 0.041(3) 0.003(2) -0.002(2) -0.012(2)
N21 0.053(3) 0.053(3) 0.046(3) 0.007(3) -0.003(3) -0.021(3)
C31 0.031(3) 0.029(3) 0.044(3) 0.001(3) 0.001(2) 0.004(2)
C41 0.052(4) 0.052(4) 0.041(4) 0.000(3) 0.000(3) 0.000(3)
C51 0.052(4) 0.052(4) 0.047(4) -0.002(3) -0.008(3) -0.010(3)
S2 0.0405(9) 0.0335(9) 0.0431(9) -0.0063(6) 0.0117(7) -0.0043(6)
N12 0.071(4) 0.037(3) 0.038(3) -0.008(2) 0.009(3) -0.001(3)
N22 0.056(3) 0.032(3) 0.040(3) -0.003(2) 0.008(2) -0.006(2)
C32 0.036(3) 0.031(3) 0.041(3) -0.001(3) 0.003(3) 0.008(2)
C42 0.099(6) 0.031(4) 0.057(5) -0.004(3) 0.003(4) -0.015(4)
C52 0.069(5) 0.041(4) 0.052(4) -0.012(3) 0.004(3) -0.006(3)
S3 0.0450(9) 0.0342(9) 0.0389(9) 0.0036(6) 0.0075(6) 0.0015(6)
N13 0.048(3) 0.034(3) 0.063(4) 0.011(3) 0.012(3) 0.006(2)
N23 0.066(4) 0.030(3) 0.065(4) 0.009(3) 0.019(3) 0.000(3)
C33 0.047(4) 0.032(3) 0.031(3) 0.001(2) 0.000(3) -0.001(3)
C43 0.059(4) 0.041(4) 0.058(4) 0.001(3) 0.007(3) 0.014(3)
C53 0.076(5) 0.038(4) 0.060(5) 0.008(3) 0.010(4) 0.015(3)
Cl 0.0600(11) 0.0545(11) 0.0611(11) -0.0035(8) -0.0001(8) -0.0058(8)

loop_
_atom_type_symbol
_atom_type_description
_atom_type_scat_dispersion_real
_atom_type_scat_dispersion_imag
_atom_type_scat_source
Ni Ni -3.0029 0.5091 'International Tables Vol C Tables 4.2.6.8 and 6.1.1.4'
Cl Cl 0.3639 0.7018 'International Tables Vol C Tables 4.2.6.8 and 6.1.1.4'
O O 0.0492 0.0322 'International Tables Vol C Tables 4.2.6.8 and 6.1.1.4'
C C 0.0181 0.0091 'International Tables Vol C Tables 4.2.6.8 and 6.1.1.4'
N N 0.0311 0.0180 'International Tables Vol C Tables 4.2.6.8 and 6.1.1.4'
S S 0.3331 0.5567 'International Tables Vol C Tables 4.2.6.8 and 6.1.1.4'
H H 0.0000 0.0000 'International Tables Vol C Tables 4.2.6.8 and 6.1.1.4'

loop_
_geom_angle_atom_site_label_1
_geom_angle_atom_site_label_2
_geom_angle_atom_site_label_3
_geom_angle
_geom_angle_site_symmetry_1
_geom_angle_site_symmetry_3
S2 Ni S2 180.0 . 3_556
S2 Ni S1 97.81(5) . .
S2 Ni S1 82.19(5) 3_556 .
S2 Ni S1 82.19(5) . 3_556
S2 Ni S1 97.81(5) 3_556 3_556
S1 Ni S1 180.00(7) . 3_556
S2 Ni S3 97.05(5) . .
S2 Ni S3 82.95(5) 3_556 .
S1 Ni S3 86.95(5) . .
S1 Ni S3 93.05(5) 3_556 .
S2 Ni S3 82.95(5) . 3_556
S2 Ni S3 97.05(5) 3_556 3_556
S1 Ni S3 93.05(5) . 3_556
S1 Ni S3 86.95(5) 3_556 3_556
S3 Ni S3 180.00(4) . 3_556
C31 S1 Ni 113.7(2) . .
C31 N11 C41 112.0(5) . .
C31 N21 C51 113.3(6) . .
N21 C31 N11 108.8(6) . .
N21 C31 S1 124.5(5) . .
N11 C31 S1 126.7(5) . .
N11 C41 C51 102.5(5) . .
N21 C51 C41 101.6(5) . .
C32 S2 Ni 110.1(2) . .
C32 N12 C52 111.1(6) . .
C32 N22 C42 111.9(6) . .
N22 C32 N12 110.3(5) . .
N22 C32 S2 126.2(5) . .
N12 C32 S2 123.6(5) . .
N22 C42 C52 103.3(6) . .
N12 C52 C42 103.2(5) . .
C33 S3 Ni 114.8(2) . .
C33 N13 C43 112.8(5) . .
C33 N23 C53 113.1(6) . .
N13 C33 N23 109.5(6) . .
N13 C33 S3 127.1(5) . .
N23 C33 S3 123.4(5) . .
N13 C43 C53 102.0(6) . .
N23 C53 C43 102.3(5) . .
O1AT Cl O3BT 76.37(10) . .
O1AT Cl O4BT 137.4(4) . .
O3BT Cl O4BT 107.9(4) . .
O1AT Cl O1BT 37.23(5) . .
O3BT Cl O1BT 109.93(13) . .
O4BT Cl O1BT 109.56(19) . .
O1AT Cl O2AT 109.95(12) . .
O3BT Cl O2AT 110.59(13) . .
O4BT Cl O2AT 107.8(4) . .
O1BT Cl O2AT 110.96(12) . .
O1AT Cl O2BT 106.70(12) . .
O3BT Cl O2BT 110.00(13) . .
O4BT Cl O2BT 110.9(4) . .
O1BT Cl O2BT 108.53(12) . .
O2AT Cl O2BT 3.252(4) . .
O1AT Cl O3AT 109.67(13) . .
O3BT Cl O3AT 35.20(5) . .
O4BT Cl O3AT 75.8(3) . .
O1BT Cl O3AT 136.03(14) . .
O2AT Cl O3AT 108.19(13) . .
O2BT Cl O3AT 109.67(13) . .
O1AT Cl O4AT 109.4(3) . .
O3BT Cl O4AT 133.8(2) . .
O4BT Cl O4AT 37.3(3) . .
O1BT Cl O4AT 74.6(3) . .
O2AT Cl O4AT 109.81(13) . .
O2BT Cl O4AT 111.54(13) . .
O3AT Cl O4AT 109.8(3) . .
O1BT O1AT Cl 71.45(8) . .
O1BT O1AT O3BT 118.324(4) . .
Cl O1AT O3BT 51.90(8) . .
O3BT O3AT Cl 72.30(8) . .
O3BT O3AT O4BT 114(2) . .
Cl O3AT O4BT 46(2) . .
O3AT O3BT Cl 72.50(7) . .
O3AT O3BT O1AT 121.409(3) . .
Cl O3BT O1AT 51.73(8) . .
O1AT O1BT Cl 71.32(8) . .
O1AT O1BT O4AT 120.25(11) . .
Cl O1BT O4AT 52.45(16) . .
O4BT O4AT Cl 58(5) . .
O4BT O4AT O1BT 108(5) . .
Cl O4AT O1BT 52.9(5) . .
O4AT O4BT Cl 85(5) . .
O4AT O4BT O3AT 136(7) . .
Cl O4BT O3AT 58(2) . .

loop_
_geom_bond_atom_site_label_1
_geom_bond_atom_site_label_2
_geom_bond_distance
_geom_bond_site_symmetry_2
Ni S2 2.4560(14) .
Ni S2 2.4560(14) 3_556
Ni S1 2.4760(14) .
Ni S1 2.4760(14) 3_556
Ni S3 2.5697(15) .
Ni S3 2.5697(15) 3_556
S1 C31 1.701(6) .
N11 C31 1.338(8) .
N11 C41 1.455(9) .
N21 C31 1.314(8) .
N21 C51 1.460(9) .
C41 C51 1.527(10) .
S2 C32 1.709(6) .
N12 C32 1.323(8) .
N12 C52 1.470(9) .
N22 C32 1.320(8) .
N22 C42 1.454(9) .
C42 C52 1.496(11) .
S3 C33 1.719(6) .
N13 C33 1.316(8) .
N13 C43 1.461(8) .
N23 C33 1.315(8) .
N23 C53 1.450(10) .
C43 C53 1.534(11) .
Cl O1AT 1.4275(19) .
Cl O3BT 1.4309(19) .
Cl O4BT 1.21(8) .
Cl O1BT 1.4286(19) .
Cl O2AT 1.4276(19) .
Cl O2BT 1.4275(19) .
Cl O3AT 1.4325(18) .
Cl O4AT 1.419(11) .
O1AT O1BT 0.91169(4) .
O1AT O3BT 1.76701(7) .
O3AT O3BT 0.86584(5) .
O3AT O4BT 1.63(4) .
O1BT O4AT 1.726(13) .
O4AT O4BT 0.863(7) .
